data_2218330
loop_
_publ_author_name
'Pereira Silva, P. S.'
'Domingos, S. R.'
'Ramos Silva, M.'
'Paix\~ao, J. A.'
'Matos Beja, A.'

_publ_section_title
;
 <i>N</i>,<i>N</i>',<i>N</i>''-Triphenylguanidinium
 5-nitro-2,4-dioxo-1,2,3,4-tetrahydropyrimidin-1-ide
;
_journal_coeditor_code BT2707
_journal_issue 6
_journal_name_full 'Acta Crystallographica Section E'
_journal_page_first o1082
_journal_page_last o1083
_journal_paper_doi 10.1107/S1600536808014244
_journal_volume 64
_journal_year 2008
_chemical_formula_moiety 'C19 H18 N3 +, C4 H2 N3 O4 -'
_chemical_formula_sum 'C23 H20 N6 O4'
_chemical_formula_weight 444.45
_chemical_name_common
;
<i>N</i>,<i>N</i>',<i>N</i>''-Triphenylguanidinium 5-nitrouracilate
;
_chemical_name_systematic
;
<i>N</i>,<i>N</i>',<i>N</i>''-Triphenylguanidinium
5-nitro-2,4-dioxo-1,2,3,4-tetrahydropyrimidin-1-ide
;
_space_group_IT_number 14
_symmetry_cell_setting monoclinic
_symmetry_space_group_name_Hall '-P 2ybc'
_symmetry_space_group_name_H-M 'P 1 21/c 1'
_atom_sites_solution_hydrogens geom
_atom_sites_solution_primary direct
_atom_sites_solution_secondary difmap
_cell_angle_alpha 90.00
_cell_angle_beta 123.456(3)
_cell_angle_gamma 90.00
_cell_formula_units_Z 4
_cell_length_a 10.7495(4)
_cell_length_b 15.6892(7)
_cell_length_c 15.5624(7)
_cell_measurement_reflns_used 5110
_cell_measurement_temperature 293(2)
_cell_measurement_theta_max 21.6360
_cell_measurement_theta_min 2.3184
_cell_volume 2189.74(18)
_computing_cell_refinement 'SAINT (Bruker, 2005)'
_computing_data_collection 'SMART (Bruker, 2005)'
_computing_data_reduction 'SAINT (Bruker, 2005)'
_computing_molecular_graphics 'PLATON (Spek, 2003)'
_computing_publication_material 'SHELXL97 (Sheldrick, 2008)'
_computing_structure_refinement 'SHELXL97 (Sheldrick, 2008)'
_computing_structure_solution 'SHELXS97 (Sheldrick, 2008)'
_diffrn_ambient_temperature 293(2)
_diffrn_measured_fraction_theta_full 1.000
_diffrn_measured_fraction_theta_max 0.982
_diffrn_measurement_device_type 'Bruker APEX2 CCD area-detector'
_diffrn_measurement_method '\f and \w'
_diffrn_radiation_monochromator graphite
_diffrn_radiation_source 'fine-focus sealed tube'
_diffrn_radiation_type MoK\a
_diffrn_radiation_wavelength 0.71073
_diffrn_reflns_av_R_equivalents 0.0861
_diffrn_reflns_av_sigmaI/netI 0.0477
_diffrn_reflns_limit_h_max 14
_diffrn_reflns_limit_h_min -14
_diffrn_reflns_limit_k_max 21
_diffrn_reflns_limit_k_min -20
_diffrn_reflns_limit_l_max 20
_diffrn_reflns_limit_l_min -20
_diffrn_reflns_number 47807
_diffrn_reflns_theta_full 25.00
_diffrn_reflns_theta_max 28.64
_diffrn_reflns_theta_min 2.04
_diffrn_standards_interval_count 0
_diffrn_standards_interval_time 0
_diffrn_standards_number 0
_exptl_absorpt_coefficient_mu 0.096
_exptl_absorpt_correction_T_max 0.989
_exptl_absorpt_correction_T_min 0.822
_exptl_absorpt_correction_type multi-scan
_exptl_absorpt_process_details '(SADABS; Sheldrick, 2003)'
_exptl_crystal_colour yellow
_exptl_crystal_density_diffrn 1.348
_exptl_crystal_density_method 'not measured'
_exptl_crystal_description block
_exptl_crystal_F_000 928
_exptl_crystal_size_max 0.34
_exptl_crystal_size_mid 0.20
_exptl_crystal_size_min 0.12
_refine_diff_density_max 0.224
_refine_diff_density_min -0.170
_refine_ls_extinction_coef 0.0068(11)
_refine_ls_extinction_expression Fc^*^=kFc[1+0.001xFc^2^\l^3^/sin(2\q)]^-1/4^
_refine_ls_extinction_method 'SHELXL97 (Sheldrick, 2008)'
_refine_ls_goodness_of_fit_ref 0.992
_refine_ls_hydrogen_treatment constr
_refine_ls_matrix_type full
_refine_ls_number_parameters 299
_refine_ls_number_reflns 5534
_refine_ls_number_restraints 0
_refine_ls_restrained_S_all 0.992
_refine_ls_R_factor_all 0.1286
_refine_ls_R_factor_gt 0.0502
_refine_ls_shift/su_max 0.000
_refine_ls_shift/su_mean 0.000
_refine_ls_structure_factor_coef Fsqd
_refine_ls_weighting_details 'calc w=1/[\s^2^(Fo^2^)+(0.0713P)^2^+0.1061P] where P=(Fo^2^+2Fc^2^)/3'
_refine_ls_weighting_scheme calc
_refine_ls_wR_factor_gt 0.1186
_refine_ls_wR_factor_ref 0.1539
_reflns_number_gt 2650
_reflns_number_total 5534
_reflns_threshold_expression I>2\s(I)
_cod_data_source_file bt2707.cif
_cod_data_source_block I
_cod_original_sg_symbol_H-M 'P 21/c'
_cod_database_code 2218330
_cod_database_fobs_code 2218330

loop_
_symmetry_equiv_pos_as_xyz
'x, y, z'
'-x, y+1/2, -z+1/2'
'-x, -y, -z'
'x, -y-1/2, z-1/2'

loop_
_atom_site_type_symbol
_atom_site_label
_atom_site_fract_x
_atom_site_fract_y
_atom_site_fract_z
_atom_site_U_iso_or_equiv
_atom_site_adp_type
_atom_site_calc_flag
_atom_site_refinement_flags
_atom_site_occupancy
O O2 0.82985(16) -0.17695(11) 0.60642(13) 0.0729(5) Uani d . 1
O O4 0.61600(16) 0.07278(11) 0.59408(15) 0.0968(6) Uani d . 1
O O7 0.7653(2) 0.21285(11) 0.59093(15) 0.0949(6) Uani d . 1
O O8 0.9257(2) 0.19450(12) 0.55194(16) 0.0940(6) Uani d . 1
N N1 0.93683(17) -0.06007(12) 0.58600(13) 0.0581(5) Uani d . 1
N N3 0.72353(18) -0.04940(13) 0.59167(16) 0.0759(6) Uani d . 1
H H3 0.6532 -0.0761 0.5911 0.091 Uiso calc R 1
N N5 0.8406(2) 0.16564(13) 0.57455(13) 0.0658(5) Uani d . 1
C C2 0.8316(2) -0.09943(17) 0.59504(16) 0.0596(6) Uani d . 1
C C4 0.7147(2) 0.03782(16) 0.58914(17) 0.0668(6) Uani d . 1
C C5 0.8282(2) 0.07584(14) 0.57999(14) 0.0555(5) Uani d . 1
C C6 0.9311(2) 0.02398(15) 0.57896(15) 0.0585(6) Uani d . 1
H H6 1.0030 0.0506 0.5727 0.070 Uiso calc R 1
N N6 0.93433(16) 0.28871(10) 0.33661(12) 0.0538(4) Uani d . 1
H H6A 1.0086 0.2545 0.3590 0.065 Uiso calc R 1
N N7 0.79767(16) 0.16933(10) 0.31325(12) 0.0503(4) Uani d . 1
H H7 0.8742 0.1468 0.3667 0.060 Uiso calc R 1
N N8 0.67626(16) 0.29829(10) 0.24472(12) 0.0491(4) Uani d . 1
H H8 0.6759 0.3411 0.2101 0.059 Uiso calc R 1
C C7 0.80155(19) 0.25245(12) 0.29824(14) 0.0464(5) Uani d . 1
C C8 0.9677(2) 0.37724(13) 0.34492(14) 0.0539(5) Uani d . 1
C C9 0.8938(3) 0.43773(15) 0.3642(2) 0.0768(7) Uani d . 1
H H9 0.8184 0.4218 0.3732 0.092 Uiso calc R 1
C C10 0.9323(4) 0.52263(18) 0.3700(2) 0.1001(10) Uani d . 1
H H10 0.8806 0.5639 0.3811 0.120 Uiso calc R 1
C C11 1.0463(4) 0.5467(2) 0.3594(2) 0.1051(12) Uani d . 1
H H11 1.0718 0.6038 0.3632 0.126 Uiso calc R 1
C C12 1.1207(3) 0.4857(2) 0.3434(2) 0.0959(10) Uani d . 1
H H12 1.1990 0.5015 0.3374 0.115 Uiso calc R 1
C C13 1.0833(2) 0.40133(17) 0.33588(16) 0.0702(7) Uani d . 1
H H13 1.1356 0.3605 0.3247 0.084 Uiso calc R 1
C C14 0.67503(19) 0.11513(11) 0.24655(15) 0.0468(5) Uani d . 1
C C15 0.6368(3) 0.05200(14) 0.28837(19) 0.0765(7) Uani d . 1
H H15 0.6896 0.0452 0.3594 0.092 Uiso calc R 1
C C16 0.5197(4) -0.00143(18) 0.2246(2) 0.1072(11) Uani d . 1
H H16 0.4934 -0.0446 0.2526 0.129 Uiso calc R 1
C C17 0.4422(3) 0.00873(17) 0.1204(2) 0.0877(8) Uani d . 1
H H17 0.3628 -0.0273 0.0776 0.105 Uiso calc R 1
C C18 0.4805(2) 0.07121(15) 0.07889(18) 0.0666(6) Uani d . 1
H H18 0.4269 0.0781 0.0078 0.080 Uiso calc R 1
C C19 0.5977(2) 0.12417(13) 0.14139(15) 0.0535(5) Uani d . 1
H H19 0.6250 0.1662 0.1127 0.064 Uiso calc R 1
C C20 0.54307(19) 0.28099(11) 0.24114(14) 0.0459(5) Uani d . 1
C C21 0.5506(2) 0.26333(14) 0.33038(16) 0.0584(5) Uani d . 1
H H21 0.6423 0.2616 0.3931 0.070 Uiso calc R 1
C C22 0.4205(3) 0.24817(15) 0.3260(2) 0.0725(6) Uani d . 1
H H22 0.4244 0.2356 0.3858 0.087 Uiso calc R 1
C C23 0.2860(3) 0.25168(17) 0.2335(2) 0.0795(7) Uani d . 1
H H23 0.1988 0.2411 0.2308 0.095 Uiso calc R 1
C C24 0.2785(2) 0.27057(17) 0.1450(2) 0.0760(7) Uani d . 1
H H24 0.1864 0.2735 0.0826 0.091 Uiso calc R 1
C C25 0.4079(2) 0.28527(14) 0.14842(16) 0.0605(6) Uani d . 1
H H25 0.4035 0.2980 0.0884 0.073 Uiso calc R 1

loop_
_atom_site_aniso_label
_atom_site_aniso_U_11
_atom_site_aniso_U_22
_atom_site_aniso_U_33
_atom_site_aniso_U_12
_atom_site_aniso_U_13
_atom_site_aniso_U_23
O2 0.0549(9) 0.0732(11) 0.0938(12) 0.0013(8) 0.0430(8) -0.0117(9)
O4 0.0486(9) 0.0987(13) 0.1444(16) -0.0064(8) 0.0541(10) -0.0593(12)
O7 0.1289(16) 0.0814(12) 0.1126(14) 0.0391(11) 0.0908(13) 0.0146(10)
O8 0.0851(12) 0.0926(14) 0.1211(15) 0.0113(10) 0.0675(12) 0.0081(11)
N1 0.0447(9) 0.0748(13) 0.0567(10) 0.0156(8) 0.0290(8) 0.0017(9)
N3 0.0438(9) 0.0791(14) 0.1104(16) -0.0068(9) 0.0462(10) -0.0360(11)
N5 0.0622(11) 0.0797(14) 0.0520(11) 0.0232(10) 0.0293(9) 0.0050(9)
C2 0.0385(10) 0.0779(16) 0.0564(13) 0.0058(10) 0.0224(9) -0.0146(12)
C4 0.0348(10) 0.0810(17) 0.0710(14) 0.0039(10) 0.0206(10) -0.0295(12)
C5 0.0441(10) 0.0706(15) 0.0443(11) 0.0153(10) 0.0196(9) -0.0054(10)
C6 0.0468(11) 0.0790(16) 0.0500(12) 0.0149(10) 0.0270(9) 0.0049(11)
N6 0.0370(8) 0.0558(10) 0.0650(10) -0.0021(7) 0.0260(8) -0.0019(8)
N7 0.0370(8) 0.0462(9) 0.0559(10) 0.0036(7) 0.0182(7) 0.0055(7)
N8 0.0393(8) 0.0468(9) 0.0625(10) 0.0031(7) 0.0289(7) 0.0130(8)
C7 0.0377(10) 0.0504(12) 0.0524(11) -0.0005(8) 0.0257(8) 0.0006(9)
C8 0.0458(10) 0.0578(13) 0.0475(11) -0.0093(9) 0.0191(9) -0.0011(9)
C9 0.0752(15) 0.0629(16) 0.0913(18) -0.0108(12) 0.0452(14) -0.0139(13)
C10 0.104(2) 0.0608(17) 0.101(2) -0.0072(16) 0.0347(18) -0.0097(15)
C11 0.105(2) 0.070(2) 0.0763(19) -0.0331(18) 0.0098(17) 0.0112(15)
C12 0.0807(19) 0.105(2) 0.0703(18) -0.0443(18) 0.0218(15) 0.0132(16)
C13 0.0525(12) 0.0899(18) 0.0590(13) -0.0203(12) 0.0249(10) 0.0025(12)
C14 0.0392(9) 0.0431(11) 0.0566(12) 0.0040(8) 0.0256(9) 0.0000(9)
C15 0.0956(18) 0.0578(14) 0.0655(15) -0.0198(13) 0.0378(13) 0.0029(11)
C16 0.137(3) 0.081(2) 0.092(2) -0.0555(19) 0.057(2) -0.0047(16)
C17 0.0882(18) 0.0767(18) 0.088(2) -0.0355(14) 0.0420(16) -0.0208(14)
C18 0.0613(13) 0.0670(15) 0.0630(14) -0.0035(11) 0.0288(11) -0.0089(11)
C19 0.0505(11) 0.0527(12) 0.0600(13) 0.0007(9) 0.0321(10) 0.0009(10)
C20 0.0417(10) 0.0421(11) 0.0577(12) 0.0052(8) 0.0299(9) 0.0059(9)
C21 0.0543(12) 0.0613(13) 0.0646(13) 0.0073(10) 0.0359(11) 0.0101(10)
C22 0.0781(16) 0.0782(16) 0.0897(17) 0.0069(13) 0.0643(15) 0.0110(13)
C23 0.0579(14) 0.0906(18) 0.112(2) -0.0022(12) 0.0608(16) -0.0005(15)
C24 0.0425(11) 0.1013(19) 0.0818(17) 0.0049(11) 0.0329(11) -0.0025(14)
C25 0.0440(11) 0.0753(15) 0.0620(13) 0.0082(10) 0.0291(10) 0.0074(11)

loop_
_atom_type_symbol
_atom_type_description
_atom_type_scat_dispersion_real
_atom_type_scat_dispersion_imag
_atom_type_scat_source
C C 0.0033 0.0016 'International Tables Vol C Tables 4.2.6.8 and 6.1.1.4'
H H 0.0000 0.0000 'International Tables Vol C Tables 4.2.6.8 and 6.1.1.4'
N N 0.0061 0.0033 'International Tables Vol C Tables 4.2.6.8 and 6.1.1.4'
O O 0.0106 0.0060 'International Tables Vol C Tables 4.2.6.8 and 6.1.1.4'

loop_
_geom_angle_atom_site_label_1
_geom_angle_atom_site_label_2
_geom_angle_atom_site_label_3
_geom_angle
C6 N1 C2 117.20(18)
C4 N3 C2 127.8(2)
C4 N3 H3 116.1
C2 N3 H3 116.1
O7 N5 O8 121.2(2)
O7 N5 C5 119.5(2)
O8 N5 C5 119.33(18)
O2 C2 N1 122.85(19)
O2 C2 N3 119.2(2)
N1 C2 N3 117.9(2)
O4 C4 N3 119.4(2)
O4 C4 C5 129.0(2)
N3 C4 C5 111.65(18)
C6 C5 N5 118.7(2)
C6 C5 C4 119.1(2)
N5 C5 C4 122.10(18)
N1 C6 C5 126.0(2)
N1 C6 H6 117.0
C5 C6 H6 117.0
C7 N6 C8 127.70(17)
C7 N6 H6A 116.1
C8 N6 H6A 116.1
C7 N7 C14 124.30(15)
C7 N7 H7 117.8
C14 N7 H7 117.8
C7 N8 C20 124.48(15)
C7 N8 H8 117.8
C20 N8 H8 117.8
N7 C7 N6 118.00(16)
N7 C7 N8 121.24(16)
N6 C7 N8 120.75(17)
C9 C8 C13 119.7(2)
C9 C8 N6 123.18(19)
C13 C8 N6 117.1(2)
C8 C9 C10 119.4(3)
C8 C9 H9 120.3
C10 C9 H9 120.3
C11 C10 C9 120.7(3)
C11 C10 H10 119.6
C9 C10 H10 119.6
C12 C11 C10 118.9(3)
C12 C11 H11 120.5
C10 C11 H11 120.5
C11 C12 C13 121.5(3)
C11 C12 H12 119.2
C13 C12 H12 119.2
C12 C13 C8 119.7(3)
C12 C13 H13 120.2
C8 C13 H13 120.2
C15 C14 C19 119.88(18)
C15 C14 N7 119.08(18)
C19 C14 N7 121.02(17)
C14 C15 C16 119.6(2)
C14 C15 H15 120.2
C16 C15 H15 120.2
C17 C16 C15 120.2(2)
C17 C16 H16 119.9
C15 C16 H16 119.9
C18 C17 C16 120.2(2)
C18 C17 H17 119.9
C16 C17 H17 119.9
C17 C18 C19 120.2(2)
C17 C18 H18 119.9
C19 C18 H18 119.9
C18 C19 C14 120.0(2)
C18 C19 H19 120.0
C14 C19 H19 120.0
C25 C20 C21 120.68(18)
C25 C20 N8 119.28(18)
C21 C20 N8 119.99(17)
C20 C21 C22 119.4(2)
C20 C21 H21 120.3
C22 C21 H21 120.3
C23 C22 C21 119.9(2)
C23 C22 H22 120.1
C21 C22 H22 120.1
C24 C23 C22 120.7(2)
C24 C23 H23 119.7
C22 C23 H23 119.7
C23 C24 C25 119.9(2)
C23 C24 H24 120.0
C25 C24 H24 120.0
C20 C25 C24 119.5(2)
C20 C25 H25 120.3
C24 C25 H25 120.3

loop_
_geom_bond_atom_site_label_1
_geom_bond_atom_site_label_2
_geom_bond_distance
O2 C2 1.231(3)
O4 C4 1.234(2)
O7 N5 1.224(2)
O8 N5 1.233(2)
N1 C6 1.322(3)
N1 C2 1.362(3)
N3 C4 1.371(3)
N3 C2 1.379(3)
N3 H3 0.8600
N5 C5 1.422(3)
C4 C5 1.434(3)
C5 C6 1.380(3)
C6 H6 0.9300
N6 C7 1.333(2)
N6 C8 1.422(2)
N6 H6A 0.8600
N7 C7 1.330(2)
N7 C14 1.425(2)
N7 H7 0.8600
N8 C7 1.337(2)
N8 C20 1.428(2)
N8 H8 0.8600
C8 C9 1.373(3)
C8 C13 1.378(3)
C9 C10 1.383(4)
C9 H9 0.9300
C10 C11 1.375(5)
C10 H10 0.9300
C11 C12 1.356(4)
C11 H11 0.9300
C12 C13 1.369(4)
C12 H12 0.9300
C13 H13 0.9300
C14 C15 1.367(3)
C14 C19 1.375(3)
C15 C16 1.376(3)
C15 H15 0.9300
C16 C17 1.364(4)
C16 H16 0.9300
C17 C18 1.356(3)
C17 H17 0.9300
C18 C19 1.368(3)
C18 H18 0.9300
C19 H19 0.9300
C20 C25 1.373(3)
C20 C21 1.374(3)
C21 C22 1.383(3)
C21 H21 0.9300
C22 C23 1.368(3)
C22 H22 0.9300
C23 C24 1.367(3)
C23 H23 0.9300
C24 C25 1.382(3)
C24 H24 0.9300
C25 H25 0.9300

loop_
_geom_hbond_atom_site_label_D
_geom_hbond_atom_site_label_H
_geom_hbond_atom_site_label_A
_geom_hbond_site_symmetry_A
_geom_hbond_distance_DH
_geom_hbond_distance_HA
_geom_hbond_distance_DA
_geom_hbond_angle_DHA
N6 H6A O2 3_756 0.86 1.94 2.794(2) 173.5
N7 H7 N1 3_756 0.86 2.21 2.934(2) 142.2
N8 H8 O4 4_565 0.86 2.05 2.887(2) 162.9

loop_
_geom_torsion_atom_site_label_1
_geom_torsion_atom_site_label_2
_geom_torsion_atom_site_label_3
_geom_torsion_atom_site_label_4
_geom_torsion
C6 N1 C2 O2 -176.90(19)
C6 N1 C2 N3 2.8(3)
C4 N3 C2 O2 173.4(2)
C4 N3 C2 N1 -6.2(3)
C2 N3 C4 O4 -174.6(2)
C2 N3 C4 C5 5.8(3)
O7 N5 C5 C6 -169.02(19)
O8 N5 C5 C6 12.0(3)
O7 N5 C5 C4 9.4(3)
O8 N5 C5 C4 -169.6(2)
O4 C4 C5 C6 178.0(2)
N3 C4 C5 C6 -2.4(3)
O4 C4 C5 N5 -0.4(3)
N3 C4 C5 N5 179.21(18)
C2 N1 C6 C5 0.1(3)
N5 C5 C6 N1 178.24(18)
C4 C5 C6 N1 -0.2(3)
C14 N7 C7 N6 -152.77(18)
C14 N7 C7 N8 26.0(3)
C8 N6 C7 N7 -168.86(18)
C8 N6 C7 N8 12.4(3)
C20 N8 C7 N7 31.5(3)
C20 N8 C7 N6 -149.75(18)
C7 N6 C8 C9 34.2(3)
C7 N6 C8 C13 -147.7(2)
C13 C8 C9 C10 2.7(3)
N6 C8 C9 C10 -179.3(2)
C8 C9 C10 C11 -1.8(4)
C9 C10 C11 C12 -0.1(4)
C10 C11 C12 C13 1.1(4)
C11 C12 C13 C8 -0.2(4)
C9 C8 C13 C12 -1.7(3)
N6 C8 C13 C12 -179.87(19)
C7 N7 C14 C15 -141.8(2)
C7 N7 C14 C19 39.8(3)
C19 C14 C15 C16 -0.8(4)
N7 C14 C15 C16 -179.2(2)
C14 C15 C16 C17 -0.2(5)
C15 C16 C17 C18 0.4(5)
C16 C17 C18 C19 0.3(4)
C17 C18 C19 C14 -1.3(3)
C15 C14 C19 C18 1.5(3)
N7 C14 C19 C18 179.85(18)
C7 N8 C20 C25 -136.65(19)
C7 N8 C20 C21 45.7(3)
C25 C20 C21 C22 1.2(3)
N8 C20 C21 C22 178.88(19)
C20 C21 C22 C23 -0.6(4)
C21 C22 C23 C24 -0.4(4)
C22 C23 C24 C25 0.8(4)
C21 C20 C25 C24 -0.8(3)
N8 C20 C25 C24 -178.5(2)
C23 C24 C25 C20 -0.2(4)
